data_2203897
loop_
_publ_author_name
'Doran, Michael B.'
'Norquist, Alexander J.'
'Stuart, Clair L.'
'O'Hare, Dermot'

_publ_section_title
;
 (C~8~H~26~N~4~)~0.5~[(UO~2~)~2~(SO~4~)~3~(H~2~O)]&#x00B7;2H~2~O, an
 organically templated uranyl sulfate with a novel layer type
;
_journal_issue 7
_journal_name_full 'Acta Crystallographica Section E'
_journal_page_first m996
_journal_page_last m998
_journal_paper_doi 10.1107/S1600536804014941
_journal_volume 60
_journal_year 2004
_chemical_formula_iupac '(C8 H26 N4)0.5 [U2 O4 (S O4)3 (H2 O)], 2H2 O'
_chemical_formula_moiety 'H2 O17 S3 U2, C4 H13 N2, 2H2 O'
_chemical_formula_sum 'C4 H19 N2 O19 S3 U2'
_chemical_formula_weight 971.45
_chemical_name_systematic ?
_space_group_IT_number 14
_symmetry_cell_setting monoclinic
_symmetry_space_group_name_Hall '-P 2yn'
_symmetry_space_group_name_H-M 'P 1 21/n 1'
_atom_sites_solution_hydrogens geom
_atom_sites_solution_primary direct
_cell_angle_alpha 90
_cell_angle_beta 107.7718(9)
_cell_angle_gamma 90
_cell_formula_units_Z 4
_cell_length_a 11.8400(2)
_cell_length_b 10.3190(2)
_cell_length_c 16.5919(4)
_cell_measurement_reflns_used 3786
_cell_measurement_temperature 150
_cell_measurement_theta_max 27
_cell_measurement_theta_min 5
_cell_volume 1930.41(7)
_computing_cell_refinement
;
DENZO/SCALEPACK
;
_computing_data_collection
;
COLLECT (Nonius, 1997)
;
_computing_data_reduction
;
DENZO/SCALEPACK (Otwinowski & Minor, 1996)
;
_computing_molecular_graphics 'ATOMS (Dowty, 2000)'
_computing_publication_material CRYSTALS
_computing_structure_refinement 'CRYSTALS (Watkin et al., 2003)'
_computing_structure_solution
;
SIR92 (Altomare et al., 1994)
;
_diffrn_ambient_temperature 150
_diffrn_measured_fraction_theta_full 0.992
_diffrn_measured_fraction_theta_max 0.990
_diffrn_measurement_device_type
;
Nonius KappaCCD
;
_diffrn_measurement_method \w
_diffrn_radiation_monochromator graphite
_diffrn_radiation_type 'Mo K\a'
_diffrn_radiation_wavelength 0.71073
_diffrn_reflns_av_R_equivalents 0.02
_diffrn_reflns_limit_h_max 15
_diffrn_reflns_limit_h_min -15
_diffrn_reflns_limit_k_max 13
_diffrn_reflns_limit_k_min -11
_diffrn_reflns_limit_l_max 21
_diffrn_reflns_limit_l_min -21
_diffrn_reflns_number 7982
_diffrn_reflns_theta_full 26.653
_diffrn_reflns_theta_max 27.478
_diffrn_reflns_theta_min 5.141
_diffrn_standards_decay_% 0.00
_diffrn_standards_interval_count 0
_diffrn_standards_interval_time 0
_diffrn_standards_number 0
_exptl_absorpt_coefficient_mu 17.180
_exptl_absorpt_correction_T_max 0.36
_exptl_absorpt_correction_T_min 0.14
_exptl_absorpt_correction_type multi-scan
_exptl_absorpt_process_details '(DENZO/SCALEPACK; Otwinowski & Minor, 1996)'
_exptl_crystal_colour yellow
_exptl_crystal_density_diffrn 3.342
_exptl_crystal_density_meas ?
_exptl_crystal_description block
_exptl_crystal_F_000 1764
_exptl_crystal_size_max 0.16
_exptl_crystal_size_mid 0.10
_exptl_crystal_size_min 0.06
_refine_diff_density_max 1.17
_refine_diff_density_min -1.42
_refine_ls_extinction_coef 36.0(19)
_refine_ls_extinction_method 'Larson (1970)'
_refine_ls_goodness_of_fit_ref 0.9792
_refine_ls_hydrogen_treatment constr
_refine_ls_matrix_type full
_refine_ls_number_parameters 272
_refine_ls_number_reflns 3523
_refine_ls_number_restraints 0
_refine_ls_R_factor_all 0.0356
_refine_ls_R_factor_gt 0.0251
_refine_ls_shift/su_max 0.003
_refine_ls_structure_factor_coef Fsqd
_refine_ls_weighting_details 'w = 1/[\s^2^(F*) + 4.55p] where p = 0.333max(Fo^2^,0) + 0.667Fc^2^'
_refine_ls_weighting_scheme calc
_refine_ls_wR_factor_all 0.0591
_refine_ls_wR_factor_gt 0.0552
_refine_ls_wR_factor_ref 0.0552
_reflns_number_gt 3523
_reflns_number_total 4381
_reflns_threshold_expression I>3\s(I)
_cod_data_source_file hb6048.cif
_cod_data_source_block I
_cod_depositor_comments
;
The following automatic conversions were performed:

'_chemical_melting_point' value 'not measured' was changed to '?' -
the value is undefined or not given.

Automatic conversion script
Id: cif_fix_values 1646 2011-03-28 12:23:43Z adriana 

The following automatic conversions were performed:

'_chemical_melting_point' value 'not measured' was changed to '?' -
the value is undefined or not given.

Automatic conversion script
Id: cif_fix_values 1715 2011-07-08 13:25:40Z adriana 
;
_cod_original_sg_symbol_H-M 'P 21/n'
_cod_database_code 2203897
_cod_database_fobs_code 2203897

loop_
_symmetry_equiv_pos_as_xyz
x,y,z
-x,-y,-z
-x+1/2,y+1/2,-z+1/2
x+1/2,-y+1/2,z+1/2

loop_
_atom_site_label
_atom_site_fract_x
_atom_site_fract_y
_atom_site_fract_z
_atom_site_U_iso_or_equiv
_atom_site_adp_type
_atom_site_occupancy
_atom_site_type_symbol
U1 0.899965(19) -0.25305(2) 1.046162(14) 0.0063 Uani 1.0000 U
U2 1.208537(19) -0.12659(2) 0.791265(14) 0.0053 Uani 1.0000 U
S1 0.97402(14) -0.05996(15) 0.87970(10) 0.0087 Uani 1.0000 S
S2 0.94243(13) -0.17531(15) 1.27530(10) 0.0062 Uani 1.0000 S
S3 0.86413(14) -0.54654(15) 1.15770(10) 0.0067 Uani 1.0000 S
O1 0.7487(4) -0.2166(5) 0.9979(3) 0.0139 Uani 1.0000 O
O2 1.0487(4) -0.2955(5) 1.0934(3) 0.0144 Uani 1.0000 O
O3 0.8856(4) -0.4190(5) 0.9403(3) 0.0153 Uani 1.0000 O
O4 0.9485(6) -0.1694(5) 0.9286(3) 0.0222 Uani 1.0000 O
O5 0.9365(4) -0.0267(4) 1.0639(3) 0.0109 Uani 1.0000 O
O6 0.8927(4) -0.2072(5) 1.1849(3) 0.0124 Uani 1.0000 O
O7 0.8197(4) -0.4523(4) 1.0870(3) 0.0103 Uani 1.0000 O
O8 1.2726(4) -0.0391(4) 0.8851(3) 0.0100 Uani 1.0000 O
O9 1.1486(4) -0.2178(4) 0.6983(3) 0.0097 Uani 1.0000 O
O10 1.0251(4) -0.1179(5) 0.8160(3) 0.0106 Uani 1.0000 O
O11 0.7982(4) -0.6714(5) 1.1297(3) 0.0104 Uani 1.0000 O
O12 0.8966(4) -0.2701(4) 1.3254(3) 0.0083 Uani 1.0000 O
O13 0.8387(4) -0.4984(5) 1.2343(3) 0.0099 Uani 1.0000 O
O14 0.9031(4) -0.0444(5) 1.2921(3) 0.0120 Uani 1.0000 O
O15 0.8668(4) 0.0109(5) 0.8371(4) 0.0193 Uani 1.0000 O
O16 1.0709(4) -0.1814(5) 1.3029(3) 0.0125 Uani 1.0000 O
O17 0.9912(4) -0.5679(5) 1.1768(3) 0.0121 Uani 1.0000 O
O18 1.2258(5) 0.2512(6) 1.2593(4) 0.0233 Uani 1.0000 O
O19 0.6861(4) -0.5560(5) 0.8608(3) 0.0137 Uani 1.0000 O
N1 0.5820(5) -0.6485(5) 0.9821(4) 0.0105 Uani 1.0000 N
N2 0.6353(5) -1.0486(5) 0.8344(4) 0.0107 Uani 1.0000 N
C1 0.4812(5) -0.5708(6) 0.9918(4) 0.0099 Uani 1.0000 C
C2 0.5497(6) -0.7894(6) 0.9652(4) 0.0094 Uani 1.0000 C
C3 0.6199(6) -0.8499(7) 0.9126(5) 0.0150 Uani 1.0000 C
C4 0.5886(6) -0.9918(6) 0.8998(4) 0.0109 Uani 1.0000 C
H1 0.8121 -0.4689 0.9110 0.0177 Uiso 1.0000 H
H2 0.9388 -0.4167 0.9037 0.0177 Uiso 1.0000 H
H3 0.7236 -1.0394 0.8523 0.0146 Uiso 1.0000 H
H4 0.6001 -1.0021 0.7795 0.0146 Uiso 1.0000 H
H5 0.6136 -1.1424 0.8270 0.0146 Uiso 1.0000 H
H6 0.6238 -1.0389 0.9544 0.0147 Uiso 1.0000 H
H7 0.5004 -1.0015 0.8816 0.0147 Uiso 1.0000 H
H8 0.7066 -0.8405 0.9426 0.0211 Uiso 1.0000 H
H9 0.6000 -0.8057 0.8564 0.0211 Uiso 1.0000 H
H10 0.5673 -0.8366 1.0203 0.0127 Uiso 1.0000 H
H11 0.4631 -0.7964 0.9340 0.0127 Uiso 1.0000 H
H12 0.6500 -0.6417 1.0354 0.0146 Uiso 1.0000 H
H13 0.6062 -0.6129 0.9337 0.0146 Uiso 1.0000 H
H14 0.4127 -0.5771 0.9388 0.0130 Uiso 1.0000 H
H15 0.4571 -0.6051 1.0405 0.0130 Uiso 1.0000 H
H16 1.2118 0.3229 1.2957 0.0295 Uiso 1.0000 H
H17 1.2895 0.2774 1.2345 0.0295 Uiso 1.0000 H
H18 0.6369 -0.4908 0.8206 0.0151 Uiso 1.0000 H
H19 0.6998 -0.6331 0.8285 0.0151 Uiso 1.0000 H

loop_
_atom_site_aniso_label
_atom_site_aniso_U_11
_atom_site_aniso_U_22
_atom_site_aniso_U_33
_atom_site_aniso_U_12
_atom_site_aniso_U_13
_atom_site_aniso_U_23
U1 0.00751(12) 0.00534(12) 0.00694(12) -0.00040(8) 0.00337(8) 0.00045(8)
U2 0.00600(11) 0.00502(11) 0.00544(11) 0.00053(8) 0.00241(8) 0.00018(8)
S1 0.0117(7) 0.0060(7) 0.0111(7) -0.0021(6) 0.0076(6) -0.0013(6)
S2 0.0060(6) 0.0054(7) 0.0081(7) -0.0005(5) 0.0033(5) 0.0000(5)
S3 0.0086(7) 0.0049(7) 0.0083(7) -0.0016(5) 0.0052(5) 0.0002(5)
O1 0.016(2) 0.015(2) 0.012(2) -0.0003(19) 0.0065(19) -0.0007(19)
O2 0.014(2) 0.012(2) 0.020(3) -0.0034(19) 0.008(2) -0.003(2)
O3 0.016(2) 0.017(3) 0.017(2) -0.006(2) 0.012(2) -0.006(2)
O4 0.044(3) 0.013(2) 0.020(3) -0.007(2) 0.026(3) -0.004(2)
O5 0.019(2) 0.006(2) 0.012(2) -0.0053(18) 0.0122(19) -0.0038(17)
O6 0.019(2) 0.010(2) 0.010(2) -0.0019(19) 0.0071(19) -0.0033(18)
O7 0.014(2) 0.006(2) 0.011(2) -0.0009(17) 0.0035(18) 0.0029(17)
O8 0.012(2) 0.009(2) 0.011(2) 0.0027(17) 0.0060(18) -0.0005(17)
O9 0.013(2) 0.006(2) 0.011(2) 0.0003(17) 0.0040(18) 0.0001(17)
O10 0.009(2) 0.015(2) 0.008(2) 0.0005(19) 0.0031(17) -0.0027(19)
O11 0.014(2) 0.008(2) 0.009(2) -0.0020(18) 0.0028(18) 0.0012(17)
O12 0.009(2) 0.010(2) 0.0040(19) -0.0008(17) -0.0009(16) -0.0002(17)
O13 0.013(2) 0.008(2) 0.011(2) 0.0002(19) 0.0070(17) -0.0014(18)
O14 0.015(2) 0.013(2) 0.009(2) 0.0026(19) 0.0065(18) 0.0041(18)
O15 0.011(2) 0.015(3) 0.033(3) 0.006(2) 0.008(2) 0.000(2)
O16 0.009(2) 0.009(2) 0.019(2) -0.0008(18) 0.0040(19) 0.0005(19)
O17 0.009(2) 0.018(2) 0.011(2) -0.0006(19) 0.0044(18) -0.0033(19)
O18 0.021(3) 0.028(3) 0.021(3) -0.008(2) 0.008(2) 0.002(2)
O19 0.013(2) 0.008(2) 0.018(2) 0.0034(19) 0.0020(19) -0.0007(19)
N1 0.013(3) 0.006(3) 0.013(3) -0.001(2) 0.004(2) -0.001(2)
N2 0.010(3) 0.008(2) 0.015(3) -0.007(2) 0.003(2) -0.004(2)
C1 0.008(3) 0.010(3) 0.010(3) 0.001(2) 0.001(2) -0.004(2)
C2 0.012(3) 0.005(3) 0.011(3) 0.003(2) 0.003(2) 0.000(2)
C3 0.015(3) 0.015(3) 0.019(3) -0.005(3) 0.011(3) -0.002(3)
C4 0.009(3) 0.005(3) 0.018(3) 0.000(2) 0.003(2) 0.001(3)

loop_
_atom_type_symbol
_atom_type_scat_dispersion_real
_atom_type_scat_dispersion_imag
_atom_type_scat_source
'U   ' -9.6767 9.6646 International_Tables_Vol_IV_Table_2.2B
'S   ' 0.1246 0.1234 International_Tables_Vol_IV_Table_2.2B
'O   ' 0.0106 0.0060 International_Tables_Vol_IV_Table_2.2B
'C   ' 0.0033 0.0016 International_Tables_Vol_IV_Table_2.2B
'N   ' 0.0061 0.0033 International_Tables_Vol_IV_Table_2.2B
'H   ' 0.0000 0.0000 International_Tables_Vol_IV_Table_2.2B

loop_
_geom_angle_atom_site_label_1
_geom_angle_atom_site_label_2
_geom_angle_atom_site_label_3
_geom_angle_site_symmetry_1
_geom_angle_site_symmetry_3
_geom_angle
_geom_angle_publ_flag
O1 U1 O2 . . 177.8(2) no
O1 U1 O3 . . 89.1(2) no
O1 U1 O4 . . 90.9(2) no
O1 U1 O5 . . 88.2(2) no
O1 U1 O6 . . 93.8(2) no
O1 U1 O7 . . 83.0(2) no
O2 U1 O3 . . 89.2(2) no
O2 U1 O4 . . 89.8(2) no
O2 U1 O5 . . 94.0(2) no
O2 U1 O6 . . 86.8(2) no
O2 U1 O7 . . 95.1(2) no
O3 U1 O4 . . 68.89(18) no
O3 U1 O5 . . 138.98(16) no
O3 U1 O6 . . 145.88(17) no
O3 U1 O7 . . 70.09(16) no
O4 U1 O5 . . 70.25(17) no
O4 U1 O6 . . 144.87(18) no
O4 U1 O7 . . 138.60(17) no
O5 U1 O6 . . 75.13(16) no
O5 U1 O7 . . 149.63(15) no
O6 U1 O7 . . 76.52(16) no
O8 U2 O9 . . 178.1(2) no
O8 U2 O10 . . 89.85(18) no
O8 U2 O11 . 2_747 92.19(18) no
O8 U2 O12 . 4_544 84.25(18) no
O8 U2 O13 . 4_544 85.29(19) no
O8 U2 O14 . 2_757 98.43(19) no
O9 U2 O10 . . 91.54(19) no
O9 U2 O11 . 2_747 86.82(18) no
O9 U2 O12 . 4_544 93.85(18) no
O9 U2 O13 . 4_544 94.44(19) no
O9 U2 O14 . 2_757 83.30(19) no
O10 U2 O11 . 2_747 75.94(16) no
O10 U2 O12 . 4_544 146.19(16) no
O10 U2 O13 . 4_544 142.10(17) no
O10 U2 O14 . 2_757 72.02(16) no
O11 U2 O12 2_747 4_544 71.08(16) no
O11 U2 O13 2_747 4_544 141.71(16) no
O11 U2 O14 2_747 2_757 146.10(16) no
O12 U2 O13 4_544 4_544 70.65(16) no
O12 U2 O14 4_544 2_757 141.77(16) no
O13 U2 O14 4_544 2_757 71.59(16) no
O4 S1 O5 . 2_757 110.0(3) no
O4 S1 O10 . . 106.2(3) no
O4 S1 O15 . . 111.0(3) no
O5 S1 O10 2_757 . 108.8(3) no
O5 S1 O15 2_757 . 110.8(3) no
O10 S1 O15 . . 110.0(3) no
O6 S2 O12 . . 108.7(3) no
O6 S2 O14 . . 110.1(3) no
O6 S2 O16 . . 111.5(3) no
O12 S2 O14 . . 107.8(3) no
O12 S2 O16 . . 108.7(3) no
O14 S2 O16 . . 109.8(3) no
O7 S3 O11 . . 106.9(3) no
O7 S3 O13 . . 110.0(3) no
O7 S3 O17 . . 111.2(3) no
O11 S3 O13 . . 109.4(3) no
O11 S3 O17 . . 110.0(3) no
O13 S3 O17 . . 109.4(3) no
U1 O4 S1 . . 151.4(3) no
U1 O5 S1 . 2_757 137.7(3) no
U1 O6 S2 . . 155.5(3) no
U1 O7 S3 . . 133.9(3) no
U2 O10 S1 . . 137.8(3) no
U2 O11 S3 2_747 . 130.9(3) no
U2 O12 S2 4_445 . 129.5(2) no
U2 O13 S3 4_445 . 147.0(3) no
U2 O14 S2 2_757 . 135.9(3) no
C1 N1 C2 . . 111.9(5) no
N1 C1 C1 . 2_647 109.6(6) no
N1 C2 C3 . . 110.6(5) no
C2 C3 C4 . . 109.1(6) no
N2 C4 C3 . . 110.8(5) no
H1 O3 H2 . . 109.467 no
H16 O18 H17 . . 109.467 no
H18 O19 H19 . . 109.467 no

loop_
_geom_bond_atom_site_label_1
_geom_bond_atom_site_label_2
_geom_bond_site_symmetry_2
_geom_bond_distance
_geom_bond_publ_flag
U1 O1 . 1.764(5) no
U1 O2 . 1.751(5) no
U1 O3 . 2.421(5) no
U1 O4 . 2.359(5) no
U1 O5 . 2.377(4) no
U1 O6 . 2.377(5) no
U1 O7 . 2.446(5) no
U2 O8 . 1.759(5) no
U2 O9 . 1.761(5) no
U2 O10 . 2.332(4) no
U2 O11 2_747 2.477(5) no
U2 O12 4_544 2.376(4) no
U2 O13 4_544 2.413(5) no
U2 O14 2_757 2.379(5) no
S1 O4 . 1.475(5) no
S1 O5 2_757 1.481(5) no
S1 O10 . 1.492(5) no
S1 O15 . 1.448(5) no
S2 O6 . 1.472(5) no
S2 O12 . 1.489(5) no
S2 O14 . 1.482(5) no
S2 O16 . 1.450(5) no
S3 O7 . 1.490(5) no
S3 O11 . 1.504(5) no
S3 O13 . 1.478(5) no
S3 O17 . 1.456(5) no
N1 C1 . 1.487(8) no
N1 C2 . 1.508(8) no
N2 C4 . 1.482(9) no
C1 C1 2_647 1.528(13) no
C2 C3 . 1.513(9) no
C3 C4 . 1.509(9) no
H1 O3 . 1.000 no
H2 O3 . 1.000 no
H3 N2 . 1.000 no
H4 N2 . 1.000 no
H5 N2 . 1.000 no
H6 C4 . 1.000 no
H7 C4 . 1.000 no
H8 C3 . 1.000 no
H9 C3 . 1.000 no
H10 C2 . 1.000 no
H11 C2 . 1.000 no
H12 N1 . 1.000 no
H13 N1 . 1.000 no
H14 C1 . 1.000 no
H15 C1 . 1.000 no
H16 O18 . 1.000 no
H17 O18 . 1.000 no
H18 O19 . 1.000 no
H19 O19 . 1.000 no

loop_
_geom_hbond_atom_site_label_D
_geom_hbond_atom_site_label_H
_geom_hbond_atom_site_label_A
_geom_hbond_site_symmetry_A
_geom_hbond_distance_DH
_geom_hbond_distance_HA
_geom_hbond_distance_DA
_geom_hbond_angle_DHA
_geom_hbond_publ_flag
O3 H1 O19 . 1.00 1.72 2.722(7) 180 yes
O3 H2 O17 2_747 1.00 1.78 2.766(7) 168 yes
O18 H17 O16 3_757 1.00 1.98 2.977(7) 173 yes
O19 H18 O16 4_444 1.00 1.93 2.826(7) 148 yes
O19 H19 O18 4_444 1.00 1.77 2.757(7) 171 yes
N1 H12 O11 . 1.00 1.99 2.963(7) 165 yes
N1 H13 O19 . 1.00 1.85 2.827(8) 167 yes
N2 H3 O15 1_545 1.00 1.86 2.795(7) 154 yes
N2 H4 O17 4_434 1.00 1.94 2.910(8) 164 yes
N2 H5 O16 4_434 1.00 1.90 2.894(7) 175 yes
